data_4344140
loop_
_publ_author_name
'Rutt, O.J.'
'Hill, T.L.'
'Gal, Z.A.'
'Hayward, M.A.'
'Clarke, S.J.'

_publ_section_title
;
 The cation-deficient Ruddlesden-Popper oxysulfide Y2 Ti2 O5 S2 as a
 layered sulfide: topotactic potassium intercalation to form K Y2 Ti2 O5
 S2
;
_journal_name_full 'Inorganic Chemistry'
_journal_page_first 7906
_journal_page_last 7911
_journal_volume 42
_journal_year 2003
_chemical_formula_sum 'K O5 S2 Ti2 Y2'
_chemical_name_systematic 'K Y2 Ti2 O5 S2'
_space_group_IT_number 123
_symmetry_space_group_name_Hall '-P 4 2'
_symmetry_space_group_name_H-M 'P 4/m m m'
_cell_angle_alpha 90
_cell_angle_beta 90
_cell_angle_gamma 90
_cell_formula_units_Z 1
_cell_length_a 3.71562
_cell_length_b 3.71562
_cell_length_c 14.8682
_cell_volume 205.268
_citation_journal_id_ASTM INOCAJ
_cod_data_source_file Rutt_INOCAJ_2003_1847.cif
_cod_data_source_block K1O5S2Ti2Y2
_cod_original_cell_volume 205.2679
_cod_original_formula_sum 'K1 O5 S2 Ti2 Y2'
_cod_database_code 4344140

loop_
_symmetry_equiv_pos_as_xyz
x,y,z
-y,x,z
-x,-y,z
y,-x,z
x,-y,-z
y,x,-z
-x,y,-z
-y,-x,-z
-x,-y,-z
y,-x,-z
x,y,-z
-y,x,-z
-x,y,z
-y,-x,z
x,-y,z
y,x,z

loop_
_atom_site_label
_atom_site_type_symbol
_atom_site_fract_x
_atom_site_fract_y
_atom_site_fract_z
_atom_site_occupancy
_atom_site_U_iso_or_equiv
O1 O-2 0.5 0 0.16716 1 0.0
Y1 Y+3 0.5 0.5 0.25826 1 0.0
O2 O-2 0 0 0 1 0.0
K1 K+1 0.5 0.5 0.5 1 0.0
S1 S-2 0 0 0.34904 1 0.0
Ti1 Ti+3 0 0 0.12244 1 0.0
